data_2106544
loop_
_publ_author_name
'Laval, J.P.'
'Frit, B.'

_publ_section_title
;
 Etude Structurale d'une Phase Non Stoechiometrique Partiellement
 Desordonnee: Ba(4-Z) Zr(2+Z/2) F16 (0<Z<0.232)
;
_journal_name_full 'Acta Crystallographica B (24,1968-38,1982)'
_journal_page_first 2533
_journal_page_last 2539
_journal_volume 36
_journal_year 1980
_chemical_formula_sum 'Ba3.82 F16 Zr2'
_chemical_name_systematic 'Ba3.82 Zr2 F16'
_space_group_IT_number 129
_symmetry_space_group_name_Hall '-P 4a 2a'
_symmetry_space_group_name_H-M 'P 4/n m m :2'
_cell_angle_alpha 90
_cell_angle_beta 90
_cell_angle_gamma 90
_cell_formula_units_Z 1
_cell_length_a 5.637
_cell_length_b 5.637
_cell_length_c 10.423
_cell_volume 331.199
_citation_journal_id_ASTM ACBCAR
_cod_data_source_file Laval_ACBCAR_1980_66.cif
_cod_data_source_block Ba3.82F16Zr2
_cod_original_cell_volume 331.1989
_cod_database_code 2106544

loop_
_symmetry_equiv_pos_as_xyz
x,y,z
-y+1/2,x,z
-x+1/2,-y+1/2,z
y,-x+1/2,z
x+1/2,-y,-z
y+1/2,x+1/2,-z
-x,y+1/2,-z
-y,-x,-z
-x,-y,-z
y-1/2,-x,-z
x-1/2,y-1/2,-z
-y,x-1/2,-z
-x-1/2,y,z
-y-1/2,-x-1/2,z
x,-y-1/2,z
y,x,z

loop_
_atom_site_label
_atom_site_type_symbol
_atom_site_fract_x
_atom_site_fract_y
_atom_site_fract_z
_atom_site_occupancy
_atom_site_U_iso_or_equiv
Ba1 Ba+2 0.75 0.25 0 0.909 0.0
F2 F-1 -0.0055 -0.0055 0.1892 1 0.0
Zr1 Zr+4 0.25 0.25 0.74386 1 0.0
F4 F-1 0.594 0.594 0.406 0.2588 0.0
F3 F-1 0.799 0.481 0.392 0.2538 0.0
Ba2 Ba+2 0.25 0.25 0.37144 1 0.0
F1 F-1 0.25 0.25 0.9635 1 0.0
